data_4134110
loop_
_publ_author_name
'Haelsig, Karl T.'
'Xuan, Jun'
'Maimone, Thomas J.'

_publ_section_title
;
 Total Synthesis of (-)-Curvulamine.
;
_journal_issue 3
_journal_name_full 'Journal of the American Chemical Society'
_journal_page_first 1206
_journal_page_last 1210
_journal_paper_doi 10.1021/jacs.9b12546
_journal_volume 142
_journal_year 2020
_chemical_formula_moiety 'C22 H26 N2 O3'
_chemical_formula_sum 'C22 H26 N2 O3'
_chemical_formula_weight 366.45
_space_group_crystal_system monoclinic
_space_group_IT_number 15
_space_group_name_Hall '-C 2yc'
_space_group_name_H-M_alt 'C 1 2/c 1'
_atom_sites_solution_hydrogens mixed
_atom_sites_solution_primary dual
_audit_creation_method SHELXL-2014/7
_cell_angle_alpha 90
_cell_angle_beta 93.1560(10)
_cell_angle_gamma 90
_cell_formula_units_Z 8
_cell_length_a 28.1578(2)
_cell_length_b 10.35550(10)
_cell_length_c 12.96670(10)
_cell_measurement_reflns_used 40101
_cell_measurement_temperature 100(2)
_cell_measurement_theta_max 78.6690
_cell_measurement_theta_min 4.5390
_cell_volume 3775.20(5)
_computing_cell_refinement 'CrysAlisPro 1.171.40.54a (Rigaku OD, 2019)'
_computing_data_collection 'CrysAlisPro 1.171.40.54a (Rigaku OD, 2019)'
_computing_data_reduction 'CrysAlisPro 1.171.40.54a (Rigaku OD, 2019)'
_computing_molecular_graphics 'Olex2 (Dolomanov et al., 2009)'
_computing_publication_material 'Olex2 (Dolomanov et al., 2009)'
_computing_structure_refinement 'SHELXL-2014/7 (Sheldrick, 2014)'
_computing_structure_solution 'ShelXT (Sheldrick, 2015)'
_diffrn_ambient_temperature 100(2)
_diffrn_detector_area_resol_mean 5.8140
_diffrn_measured_fraction_theta_full 1.000
_diffrn_measured_fraction_theta_max 1.000
_diffrn_measurement_device_type 'ROD, Synergy Custom DW system, Pilatus 200K'
_diffrn_measurement_method '\w scans'
_diffrn_radiation_type CuK\a
_diffrn_radiation_wavelength 1.54184
_diffrn_reflns_av_R_equivalents 0.0598
_diffrn_reflns_av_unetI/netI 0.0175
_diffrn_reflns_Laue_measured_fraction_full 1.000
_diffrn_reflns_Laue_measured_fraction_max 1.000
_diffrn_reflns_limit_h_max 34
_diffrn_reflns_limit_h_min -35
_diffrn_reflns_limit_k_max 12
_diffrn_reflns_limit_k_min -12
_diffrn_reflns_limit_l_max 16
_diffrn_reflns_limit_l_min -16
_diffrn_reflns_number 63327
_diffrn_reflns_point_group_measured_fraction_full 1.000
_diffrn_reflns_point_group_measured_fraction_max 1.000
_diffrn_reflns_theta_full 74.000
_diffrn_reflns_theta_max 74.502
_diffrn_reflns_theta_min 4.550
_diffrn_source 'Rotating-anode X-ray tube'
_exptl_absorpt_coefficient_mu 0.689
_exptl_absorpt_correction_T_max 1.00000
_exptl_absorpt_correction_T_min 0.58908
_exptl_absorpt_correction_type multi-scan
_exptl_absorpt_process_details
;
Olex2 1.3-ac4
(compiled 2019.04.23 svn.r3594 for Rigaku Oxford Diffraction, GUI svn.r5739)
;
_exptl_crystal_colour colourless
_exptl_crystal_density_diffrn 1.289
_exptl_crystal_description block
_exptl_crystal_F_000 1568
_exptl_crystal_size_max 0.210
_exptl_crystal_size_mid 0.080
_exptl_crystal_size_min 0.050
_refine_diff_density_max 0.281
_refine_diff_density_min -0.315
_refine_diff_density_rms 0.045
_refine_ls_extinction_method none
_refine_ls_goodness_of_fit_ref 1.070
_refine_ls_hydrogen_treatment mixed
_refine_ls_matrix_type full
_refine_ls_number_parameters 252
_refine_ls_number_reflns 3861
_refine_ls_number_restraints 0
_refine_ls_restrained_S_all 1.070
_refine_ls_R_factor_all 0.0415
_refine_ls_R_factor_gt 0.0393
_refine_ls_shift/su_max 0.001
_refine_ls_shift/su_mean 0.000
_refine_ls_structure_factor_coef Fsqd
_refine_ls_weighting_details 'w=1/[\s^2^(Fo^2^)+(0.0587P)^2^+2.4802P] where P=(Fo^2^+2Fc^2^)/3'
_refine_ls_weighting_scheme calc
_refine_ls_wR_factor_gt 0.1061
_refine_ls_wR_factor_ref 0.1079
_reflns_Friedel_coverage 0.000
_reflns_number_gt 3565
_reflns_number_total 3861
_reflns_threshold_expression 'I > 2\s(I)'
_cod_data_source_file ja9b12546_si_002.cif
_cod_data_source_block KHaelsig001_Maimone
_cod_original_sg_symbol_H-M 'C 2/c'
_cod_database_code 4134110
_shelx_shelxl_version_number 2014/7
_shelx_space_group_comment
;
The symmetry employed for this shelxl refinement is uniquely defined
by the following loop, which should always be used as a source of
symmetry information in preference to the above space-group names.
They are only intended as comments.
;
_shelx_estimated_absorpt_t_min 0.869
_shelx_estimated_absorpt_t_max 0.966

loop_
_space_group_symop_operation_xyz
'x, y, z'
'-x, y, -z+1/2'
'x+1/2, y+1/2, z'
'-x+1/2, y+1/2, -z+1/2'
'-x, -y, -z'
'x, -y, z-1/2'
'-x+1/2, -y+1/2, -z'
'x+1/2, -y+1/2, z-1/2'

loop_
_atom_site_label
_atom_site_type_symbol
_atom_site_fract_x
_atom_site_fract_y
_atom_site_fract_z
_atom_site_U_iso_or_equiv
_atom_site_adp_type
_atom_site_occupancy
_atom_site_site_symmetry_order
_atom_site_calc_flag
_atom_site_refinement_flags_posn
_atom_site_refinement_flags_adp
C1 C 0.69186(4) 0.19900(12) 0.59793(9) 0.0253(2) Uani 1 1 d . .
H1A H 0.7110 0.2762 0.6142 0.038 Uiso 1 1 calc R U
H1B H 0.7017 0.1292 0.6454 0.038 Uiso 1 1 calc R U
H1C H 0.6582 0.2185 0.6053 0.038 Uiso 1 1 calc R U
C2 C 0.69904(4) 0.15804(11) 0.48979(9) 0.0226(2) Uani 1 1 d . .
C3 C 0.71935(4) 0.04653(12) 0.45550(9) 0.0260(3) Uani 1 1 d . .
H3 H 0.7317 -0.0221 0.4975 0.031 Uiso 1 1 calc R U
C4 C 0.71852(4) 0.05225(12) 0.34692(9) 0.0270(3) Uani 1 1 d . .
H4 H 0.7302 -0.0123 0.3028 0.032 Uiso 1 1 calc R U
C5 C 0.69795(4) 0.16747(12) 0.31561(9) 0.0245(2) Uani 1 1 d . .
C6 C 0.69287(4) 0.21288(12) 0.20996(9) 0.0281(3) Uani 1 1 d . .
H6 H 0.7056 0.1569 0.1604 0.034 Uiso 1 1 calc R U
C7 C 0.67317(5) 0.32084(13) 0.17128(9) 0.0293(3) Uani 1 1 d . .
H7 H 0.6752 0.3374 0.0996 0.035 Uiso 1 1 calc R U
C8 C 0.64804(5) 0.41737(12) 0.23486(9) 0.0289(3) Uani 1 1 d . .
C9 C 0.67563(4) 0.46084(11) 0.33541(8) 0.0224(2) Uani 1 1 d . .
H9 H 0.7107 0.4646 0.3275 0.027 Uiso 1 1 calc R U
C10 C 0.66203(4) 0.35760(11) 0.41302(8) 0.0208(2) Uani 1 1 d . .
H10 H 0.6675 0.3918 0.4848 0.025 Uiso 1 1 calc R U
C11 C 0.60762(4) 0.35267(11) 0.38428(8) 0.0219(2) Uani 1 1 d . .
C12 C 0.58448(4) 0.22956(12) 0.41891(9) 0.0256(3) Uani 1 1 d . .
C13 C 0.57446(5) 0.13030(14) 0.35685(12) 0.0398(3) Uani 1 1 d . .
H13A H 0.5613 0.0536 0.3837 0.048 Uiso 1 1 calc R U
H13B H 0.5804 0.1359 0.2856 0.048 Uiso 1 1 calc R U
C14 C 0.56318(5) 0.12108(12) 0.57205(11) 0.0331(3) Uani 1 1 d . .
H14A H 0.5874 0.0526 0.5668 0.040 Uiso 1 1 calc R U
H14B H 0.5328 0.0897 0.5391 0.040 Uiso 1 1 calc R U
C15 C 0.55701(6) 0.15438(16) 0.68317(12) 0.0443(4) Uani 1 1 d . .
H15A H 0.5356 0.2287 0.6870 0.066 Uiso 1 1 calc R U
H15B H 0.5880 0.1759 0.7169 0.066 Uiso 1 1 calc R U
H15C H 0.5434 0.0803 0.7181 0.066 Uiso 1 1 calc R U
C16 C 0.58262(4) 0.47235(11) 0.42841(9) 0.0220(2) Uani 1 1 d . .
H16 H 0.5781 0.4577 0.5034 0.026 Uiso 1 1 calc R U
C17 C 0.53388(4) 0.49030(13) 0.37216(10) 0.0292(3) Uani 1 1 d . .
H17A H 0.5156 0.5548 0.4086 0.044 Uiso 1 1 calc R U
H17B H 0.5167 0.4079 0.3704 0.044 Uiso 1 1 calc R U
H17C H 0.5381 0.5197 0.3014 0.044 Uiso 1 1 calc R U
C18 C 0.60309(4) 0.71132(11) 0.44885(9) 0.0254(3) Uani 1 1 d . .
C19 C 0.56225(5) 0.74369(13) 0.51293(11) 0.0327(3) Uani 1 1 d . .
H19A H 0.5327 0.7427 0.4694 0.049 Uiso 1 1 calc R U
H19B H 0.5670 0.8298 0.5431 0.049 Uiso 1 1 calc R U
H19C H 0.5602 0.6798 0.5683 0.049 Uiso 1 1 calc R U
C20 C 0.63962(4) 0.78909(12) 0.41991(9) 0.0276(3) Uani 1 1 d . .
H20 H 0.6420 0.8797 0.4304 0.033 Uiso 1 1 calc R U
C21 C 0.67314(4) 0.71064(12) 0.37172(9) 0.0258(3) Uani 1 1 d . .
H21 H 0.7019 0.7389 0.3442 0.031 Uiso 1 1 calc R U
C22 C 0.65630(4) 0.58606(11) 0.37216(8) 0.0228(2) Uani 1 1 d . .
N1 N 0.68610(3) 0.23356(9) 0.40445(7) 0.0219(2) Uani 1 1 d . .
N2 N 0.61289(3) 0.58700(9) 0.41740(7) 0.0222(2) Uani 1 1 d . .
O1 O 0.63510(4) 0.51997(9) 0.16861(7) 0.0337(2) Uani 1 1 d . .
O2 O 0.60500(3) 0.35757(9) 0.27349(6) 0.0286(2) Uani 1 1 d . .
O3 O 0.57806(3) 0.23646(8) 0.52225(6) 0.0266(2) Uani 1 1 d . .
H1 H 0.6297(8) 0.588(3) 0.2103(19) 0.083(7) Uiso 1 1 d . .

loop_
_atom_site_aniso_label
_atom_site_aniso_U_11
_atom_site_aniso_U_22
_atom_site_aniso_U_33
_atom_site_aniso_U_23
_atom_site_aniso_U_13
_atom_site_aniso_U_12
C1 0.0273(6) 0.0272(6) 0.0214(5) 0.0022(4) 0.0003(4) 0.0011(5)
C2 0.0220(5) 0.0233(6) 0.0224(6) 0.0012(4) 0.0003(4) -0.0017(4)
C3 0.0271(6) 0.0223(6) 0.0285(6) 0.0007(5) 0.0013(4) -0.0012(4)
C4 0.0288(6) 0.0246(6) 0.0280(6) -0.0054(5) 0.0049(5) -0.0016(5)
C5 0.0255(6) 0.0267(6) 0.0216(6) -0.0049(4) 0.0035(4) -0.0030(4)
C6 0.0297(6) 0.0332(6) 0.0215(6) -0.0056(5) 0.0034(4) -0.0027(5)
C7 0.0338(6) 0.0359(7) 0.0179(5) -0.0022(5) -0.0001(4) -0.0036(5)
C8 0.0346(6) 0.0300(6) 0.0214(6) 0.0018(5) -0.0040(5) -0.0009(5)
C9 0.0233(5) 0.0245(6) 0.0192(5) 0.0012(4) 0.0006(4) -0.0028(4)
C10 0.0229(5) 0.0215(5) 0.0181(5) -0.0005(4) 0.0013(4) -0.0006(4)
C11 0.0237(5) 0.0247(6) 0.0169(5) -0.0006(4) -0.0012(4) -0.0017(4)
C12 0.0239(6) 0.0245(6) 0.0281(6) -0.0012(5) 0.0003(4) -0.0009(4)
C13 0.0472(8) 0.0310(7) 0.0411(8) -0.0072(6) 0.0032(6) -0.0117(6)
C14 0.0299(6) 0.0245(6) 0.0451(8) 0.0124(5) 0.0035(5) -0.0022(5)
C15 0.0457(8) 0.0475(9) 0.0404(8) 0.0196(7) 0.0091(6) 0.0011(7)
C16 0.0222(5) 0.0211(6) 0.0225(5) 0.0013(4) -0.0003(4) -0.0030(4)
C17 0.0236(6) 0.0289(6) 0.0344(6) 0.0013(5) -0.0042(5) -0.0008(5)
C18 0.0285(6) 0.0211(6) 0.0262(6) 0.0014(4) -0.0030(5) 0.0003(4)
C19 0.0313(6) 0.0254(6) 0.0416(7) -0.0039(5) 0.0021(5) 0.0017(5)
C20 0.0332(6) 0.0215(6) 0.0275(6) 0.0022(4) -0.0034(5) -0.0028(5)
C21 0.0278(6) 0.0263(6) 0.0230(5) 0.0044(4) -0.0011(4) -0.0053(5)
C22 0.0245(5) 0.0251(6) 0.0186(5) 0.0025(4) -0.0007(4) -0.0024(4)
N1 0.0243(5) 0.0226(5) 0.0188(5) -0.0012(4) 0.0014(3) 0.0000(4)
N2 0.0232(5) 0.0203(5) 0.0229(5) 0.0015(4) -0.0008(4) -0.0021(4)
O1 0.0468(6) 0.0323(5) 0.0212(4) 0.0044(4) -0.0044(4) 0.0024(4)
O2 0.0311(4) 0.0368(5) 0.0175(4) -0.0018(3) -0.0028(3) -0.0018(4)
O3 0.0300(4) 0.0215(4) 0.0283(4) 0.0042(3) 0.0026(3) -0.0034(3)

loop_
_atom_type_symbol
_atom_type_description
_atom_type_scat_dispersion_real
_atom_type_scat_dispersion_imag
_atom_type_scat_source
C C 0.0181 0.0091 'International Tables Vol C Tables 4.2.6.8 and 6.1.1.4'
H H 0.0000 0.0000 'International Tables Vol C Tables 4.2.6.8 and 6.1.1.4'
N N 0.0311 0.0180 'International Tables Vol C Tables 4.2.6.8 and 6.1.1.4'
O O 0.0492 0.0322 'International Tables Vol C Tables 4.2.6.8 and 6.1.1.4'

loop_
_geom_angle_atom_site_label_1
_geom_angle_atom_site_label_2
_geom_angle_atom_site_label_3
_geom_angle
C2 C1 H1A 109.5
C2 C1 H1B 109.5
H1A C1 H1B 109.5
C2 C1 H1C 109.5
H1A C1 H1C 109.5
H1B C1 H1C 109.5
C3 C2 N1 108.15(10)
C3 C2 C1 128.67(11)
N1 C2 C1 123.17(10)
C2 C3 C4 107.71(11)
C2 C3 H3 126.1
C4 C3 H3 126.1
C5 C4 C3 108.33(10)
C5 C4 H4 125.8
C3 C4 H4 125.8
C4 C5 N1 107.29(10)
C4 C5 C6 125.31(11)
N1 C5 C6 127.29(11)
C7 C6 C5 130.19(12)
C7 C6 H6 114.9
C5 C6 H6 114.9
C6 C7 C8 123.49(11)
C6 C7 H7 118.3
C8 C7 H7 118.3
O1 C8 O2 109.64(10)
O1 C8 C7 106.46(10)
O2 C8 C7 109.20(10)
O1 C8 C9 113.42(10)
O2 C8 C9 102.71(9)
C7 C8 C9 115.30(10)
C22 C9 C10 106.71(9)
C22 C9 C8 110.26(9)
C10 C9 C8 102.62(9)
C22 C9 H9 112.2
C10 C9 H9 112.2
C8 C9 H9 112.2
N1 C10 C9 115.49(9)
N1 C10 C11 114.07(9)
C9 C10 C11 98.28(8)
N1 C10 H10 109.5
C9 C10 H10 109.5
C11 C10 H10 109.5
O2 C11 C12 109.15(9)
O2 C11 C16 109.99(9)
C12 C11 C16 110.67(9)
O2 C11 C10 103.52(9)
C12 C11 C10 113.02(9)
C16 C11 C10 110.25(9)
C13 C12 O3 126.98(12)
C13 C12 C11 123.67(12)
O3 C12 C11 109.29(10)
C12 C13 H13A 120.0
C12 C13 H13B 120.0
H13A C13 H13B 120.0
O3 C14 C15 107.07(11)
O3 C14 H14A 110.3
C15 C14 H14A 110.3
O3 C14 H14B 110.3
C15 C14 H14B 110.3
H14A C14 H14B 108.6
C14 C15 H15A 109.5
C14 C15 H15B 109.5
H15A C15 H15B 109.5
C14 C15 H15C 109.5
H15A C15 H15C 109.5
H15B C15 H15C 109.5
N2 C16 C17 111.39(9)
N2 C16 C11 109.38(9)
C17 C16 C11 109.56(9)
N2 C16 H16 108.8
C17 C16 H16 108.8
C11 C16 H16 108.8
C16 C17 H17A 109.5
C16 C17 H17B 109.5
H17A C17 H17B 109.5
C16 C17 H17C 109.5
H17A C17 H17C 109.5
H17B C17 H17C 109.5
C20 C18 N2 107.49(11)
C20 C18 C19 129.12(11)
N2 C18 C19 123.04(11)
C18 C19 H19A 109.5
C18 C19 H19B 109.5
H19A C19 H19B 109.5
C18 C19 H19C 109.5
H19A C19 H19C 109.5
H19B C19 H19C 109.5
C18 C20 C21 108.13(11)
C18 C20 H20 125.9
C21 C20 H20 125.9
C22 C21 C20 107.34(11)
C22 C21 H21 126.3
C20 C21 H21 126.3
C21 C22 N2 107.93(10)
C21 C22 C9 132.95(11)
N2 C22 C9 119.12(10)
C2 N1 C5 108.52(10)
C2 N1 C10 122.55(9)
C5 N1 C10 128.86(10)
C18 N2 C22 109.06(9)
C18 N2 C16 126.58(10)
C22 N2 C16 124.36(9)
C8 O1 H1 105.7(16)
C11 O2 C8 110.94(8)
C12 O3 C14 117.21(10)

loop_
_geom_bond_atom_site_label_1
_geom_bond_atom_site_label_2
_geom_bond_distance
C1 C2 1.4894(16)
C1 H1A 0.9800
C1 H1B 0.9800
C1 H1C 0.9800
C2 C3 1.3733(17)
C2 N1 1.3873(15)
C3 C4 1.4081(17)
C3 H3 0.9500
C4 C5 1.3778(17)
C4 H4 0.9500
C5 N1 1.3960(14)
C5 C6 1.4480(17)
C6 C7 1.3336(19)
C6 H6 0.9500
C7 C8 1.4979(18)
C7 H7 0.9500
C8 O1 1.4018(15)
C8 O2 1.4730(15)
C8 C9 1.5475(16)
C9 C22 1.4945(16)
C9 C10 1.5313(15)
C9 H9 1.0000
C10 N1 1.4595(14)
C10 C11 1.5575(15)
C10 H10 1.0000
C11 O2 1.4354(13)
C11 C12 1.5111(16)
C11 C16 1.5502(16)
C12 C13 1.3261(18)
C12 O3 1.3639(15)
C13 H13A 0.9500
C13 H13B 0.9500
C14 O3 1.4318(14)
C14 C15 1.501(2)
C14 H14A 0.9900
C14 H14B 0.9900
C15 H15A 0.9800
C15 H15B 0.9800
C15 H15C 0.9800
C16 N2 1.4730(14)
C16 C17 1.5297(16)
C16 H16 1.0000
C17 H17A 0.9800
C17 H17B 0.9800
C17 H17C 0.9800
C18 C20 1.3747(17)
C18 N2 1.3828(15)
C18 C19 1.4935(18)
C19 H19A 0.9800
C19 H19B 0.9800
C19 H19C 0.9800
C20 C21 1.4165(18)
C20 H20 0.9500
C21 C22 1.3745(16)
C21 H21 0.9500
C22 N2 1.3848(15)
O1 H1 0.91(3)

loop_
_geom_torsion_atom_site_label_1
_geom_torsion_atom_site_label_2
_geom_torsion_atom_site_label_3
_geom_torsion_atom_site_label_4
_geom_torsion
N1 C2 C3 C4 -0.65(13)
C1 C2 C3 C4 -179.42(11)
C2 C3 C4 C5 0.30(13)
C3 C4 C5 N1 0.16(13)
C3 C4 C5 C6 176.50(11)
C4 C5 C6 C7 178.98(13)
N1 C5 C6 C7 -5.4(2)
C5 C6 C7 C8 -4.5(2)
C6 C7 C8 O1 176.39(12)
C6 C7 C8 O2 -65.32(15)
C6 C7 C8 C9 49.66(17)
O1 C8 C9 C22 37.08(14)
O2 C8 C9 C22 -81.16(11)
C7 C8 C9 C22 160.18(10)
O1 C8 C9 C10 150.45(10)
O2 C8 C9 C10 32.22(11)
C7 C8 C9 C10 -86.44(12)
C22 C9 C10 N1 -167.20(9)
C8 C9 C10 N1 76.85(11)
C22 C9 C10 C11 71.07(10)
C8 C9 C10 C11 -44.88(10)
N1 C10 C11 O2 -80.79(11)
C9 C10 C11 O2 41.98(10)
N1 C10 C11 C12 37.16(13)
C9 C10 C11 C12 159.93(9)
N1 C10 C11 C16 161.60(9)
C9 C10 C11 C16 -75.63(10)
O2 C11 C12 C13 15.04(17)
C16 C11 C12 C13 136.22(13)
C10 C11 C12 C13 -99.58(14)
O2 C11 C12 O3 -167.62(9)
C16 C11 C12 O3 -46.44(12)
C10 C11 C12 O3 77.76(12)
O2 C11 C16 N2 -74.24(11)
C12 C11 C16 N2 165.08(9)
C10 C11 C16 N2 39.30(12)
O2 C11 C16 C17 48.12(12)
C12 C11 C16 C17 -72.56(12)
C10 C11 C16 C17 161.66(9)
N2 C18 C20 C21 -1.33(13)
C19 C18 C20 C21 171.97(12)
C18 C20 C21 C22 0.06(13)
C20 C21 C22 N2 1.24(13)
C20 C21 C22 C9 -178.46(12)
C10 C9 C22 C21 143.13(12)
C8 C9 C22 C21 -106.14(14)
C10 C9 C22 N2 -36.55(13)
C8 C9 C22 N2 74.18(12)
C3 C2 N1 C5 0.76(12)
C1 C2 N1 C5 179.61(10)
C3 C2 N1 C10 177.99(10)
C1 C2 N1 C10 -3.16(16)
C4 C5 N1 C2 -0.57(12)
C6 C5 N1 C2 -176.80(11)
C4 C5 N1 C10 -177.57(10)
C6 C5 N1 C10 6.19(19)
C9 C10 N1 C2 144.83(10)
C11 C10 N1 C2 -102.36(12)
C9 C10 N1 C5 -38.54(15)
C11 C10 N1 C5 74.27(14)
C20 C18 N2 C22 2.12(13)
C19 C18 N2 C22 -171.68(11)
C20 C18 N2 C16 -177.44(10)
C19 C18 N2 C16 8.76(18)
C21 C22 N2 C18 -2.10(13)
C9 C22 N2 C18 177.65(10)
C21 C22 N2 C16 177.47(10)
C9 C22 N2 C16 -2.77(15)
C17 C16 N2 C18 59.62(14)
C11 C16 N2 C18 -179.12(10)
C17 C16 N2 C22 -119.88(12)
C11 C16 N2 C22 1.38(14)
C12 C11 O2 C8 -144.10(10)
C16 C11 O2 C8 94.31(11)
C10 C11 O2 C8 -23.48(12)
O1 C8 O2 C11 -126.02(10)
C7 C8 O2 C11 117.70(10)
C9 C8 O2 C11 -5.16(12)
C13 C12 O3 C14 6.41(19)
C11 C12 O3 C14 -170.82(9)
C15 C14 O3 C12 -178.04(11)
